data_4022641
loop_
_publ_author_name
'Jonathan Clayden'
'Lo\"ic Lemi\`egre'
'Madeleine Helliwell'

_publ_contact_author_address
; 
Department of Chemistry 
University of Manchester 
Manchester M13 9PL 
England  UK 
;
_publ_contact_author_email jrtest@spec.ch.man.ac.uk
_publ_contact_author_fax 44(161)275-4734
_publ_contact_author_name 'Raftery, James'
_publ_contact_author_phone 44(161)275-4700
_publ_section_title
;
 Synthesis and Stacked Conformations of Symmetrical and Unsymmetrical
 Oligo-ureas of Metaphenylenediamine
;
_journal_name_full 'Journal of Organic Chemistry'
_journal_page_first 2302
_journal_page_last 2308
_journal_paper_doi 10.1021/jo061989w
_journal_volume 72
_journal_year 2007
_chemical_formula_sum 'C37 H44 N6 O3'
_chemical_formula_weight 620.78
_chemical_name_systematic
; 
 ? 
;
_space_group_IT_number 2
_symmetry_cell_setting triclinic
_symmetry_space_group_name_Hall '-P 1'
_symmetry_space_group_name_H-M 'P -1'
_atom_sites_solution_hydrogens geom
_atom_sites_solution_primary direct
_atom_sites_solution_secondary difmap
_audit_creation_method SHELXL-97
_cell_angle_alpha 87.3940(10)
_cell_angle_beta 88.3090(10)
_cell_angle_gamma 72.6920(10)
_cell_formula_units_Z 2
_cell_length_a 7.9890(5)
_cell_length_b 8.2057(5)
_cell_length_c 26.8080(17)
_cell_measurement_reflns_used input
_cell_measurement_temperature 100(2)
_cell_measurement_theta_max 27.962
_cell_measurement_theta_min 2.2835
_cell_volume 1675.86(18)
_computing_cell_refinement 'Bruker SMART'
_computing_data_collection 'Bruker SMART'
_computing_data_reduction 'Bruker SAINT'
_computing_molecular_graphics 'Bruker SHELXTL'
_computing_publication_material 'Bruker SHELXTL'
_computing_structure_refinement 'SHELXL-97 (Sheldrick, 1997)'
_computing_structure_solution 'SHELXS-97 (Sheldrick, 1990)'
_diffrn_ambient_temperature 100(2)
_diffrn_measured_fraction_theta_full 0.920
_diffrn_measured_fraction_theta_max 0.920
_diffrn_measurement_device_type 'CCD area detector'
_diffrn_measurement_method 'phi and omega scans'
_diffrn_radiation_monochromator graphite
_diffrn_radiation_source 'fine-focus sealed tube'
_diffrn_radiation_type MoK\a
_diffrn_radiation_wavelength 0.71073
_diffrn_reflns_av_R_equivalents 0.0462
_diffrn_reflns_av_sigmaI/netI 0.0645
_diffrn_reflns_limit_h_max 10
_diffrn_reflns_limit_h_min -10
_diffrn_reflns_limit_k_max 10
_diffrn_reflns_limit_k_min -10
_diffrn_reflns_limit_l_max 34
_diffrn_reflns_limit_l_min -35
_diffrn_reflns_number 14671
_diffrn_reflns_theta_full 28.28
_diffrn_reflns_theta_max 28.28
_diffrn_reflns_theta_min 1.52
_exptl_absorpt_coefficient_mu 0.080
_exptl_absorpt_correction_T_max 0.9937
_exptl_absorpt_correction_T_min 0.9765
_exptl_absorpt_correction_type none
_exptl_crystal_colour white
_exptl_crystal_density_diffrn 1.230
_exptl_crystal_density_meas 0
_exptl_crystal_density_method 'not measured'
_exptl_crystal_description plate
_exptl_crystal_F_000 664
_exptl_crystal_size_max 0.30
_exptl_crystal_size_mid 0.30
_exptl_crystal_size_min 0.08
_refine_diff_density_max 0.272
_refine_diff_density_min -0.319
_refine_diff_density_rms 0.041
_refine_ls_extinction_method none
_refine_ls_goodness_of_fit_ref 0.956
_refine_ls_hydrogen_treatment mixed
_refine_ls_matrix_type full
_refine_ls_number_parameters 452
_refine_ls_number_reflns 7642
_refine_ls_number_restraints 14
_refine_ls_restrained_S_all 0.957
_refine_ls_R_factor_all 0.0667
_refine_ls_R_factor_gt 0.0444
_refine_ls_shift/su_max 0.055
_refine_ls_shift/su_mean 0.001
_refine_ls_structure_factor_coef Fsqd
_refine_ls_weighting_details 'calc w=1/[\s^2^(Fo^2^)+(0.0473P)^2^+0.0000P] where P=(Fo^2^+2Fc^2^)/3'
_refine_ls_weighting_scheme calc
_refine_ls_wR_factor_gt 0.0979
_refine_ls_wR_factor_ref 0.1053
_reflns_number_gt 5459
_reflns_number_total 7642
_reflns_threshold_expression >2sigma(I)
_cod_data_source_file jo061989wsi20060927_090934.cif
_cod_data_source_block s2093m
_cod_depositor_comments
;
The following automatic conversions were performed:
'_symmetry_cell_setting' value 'Triclinic' changed to 'triclinic'
according to '/home/saulius/struct/CIF-dictionaries/cif_core.dic'
dictionary named 'cif_core.dic' version 2.4.1 from 2010-06-29.

Automatic conversion script
Id: cif_fix_enum 1527 2010-12-29 10:47:43Z saulius 
;
_cod_database_code 4022641

loop_
_symmetry_equiv_pos_as_xyz
'x, y, z'
'-x, -y, -z'

loop_
_atom_site_label
_atom_site_type_symbol
_atom_site_fract_x
_atom_site_fract_y
_atom_site_fract_z
_atom_site_U_iso_or_equiv
_atom_site_adp_type
_atom_site_occupancy
_atom_site_symmetry_multiplicity
_atom_site_calc_flag
_atom_site_refinement_flags
_atom_site_disorder_assembly
_atom_site_disorder_group
C1 C 0.75384(19) 1.32792(18) 0.06473(5) 0.0226(3) Uani 1 1 d . . .
C2 C 0.64733(19) 1.49017(19) 0.07477(6) 0.0291(4) Uani 1 1 d . . .
H2 H 0.5242 1.5110 0.0783 0.035 Uiso 1 1 calc R . .
C3 C 0.7195(2) 1.6220(2) 0.07969(6) 0.0357(4) Uani 1 1 d . . .
H3 H 0.6459 1.7328 0.0871 0.043 Uiso 1 1 calc R . .
C4 C 0.8978(2) 1.5933(2) 0.07392(6) 0.0341(4) Uani 1 1 d . . .
H4 H 0.9471 1.6844 0.0769 0.041 Uiso 1 1 calc R . .
C5 C 1.0043(2) 1.4317(2) 0.06385(6) 0.0336(4) Uani 1 1 d . . .
H5 H 1.1273 1.4116 0.0598 0.040 Uiso 1 1 calc R . .
C6 C 0.9328(2) 1.2988(2) 0.05960(6) 0.0292(4) Uani 1 1 d . . .
H6 H 1.0069 1.1874 0.0531 0.035 Uiso 1 1 calc R . .
C7 C 0.6957(2) 1.1249(2) 0.00738(6) 0.0352(4) Uani 1 1 d . . .
H7A H 0.6714 1.0145 0.0088 0.053 Uiso 1 1 calc R . .
H7B H 0.8150 1.1100 -0.0057 0.053 Uiso 1 1 calc R . .
H7C H 0.6116 1.2055 -0.0146 0.053 Uiso 1 1 calc R . .
C8 C 0.54304(19) 1.16833(18) 0.08711(5) 0.0233(3) Uani 1 1 d . . .
C9 C 0.38836(18) 1.20653(19) 0.16674(6) 0.0254(3) Uani 1 1 d . . .
H9A H 0.2843 1.2443 0.1458 0.038 Uiso 1 1 calc R . .
H9B H 0.3758 1.2846 0.1941 0.038 Uiso 1 1 calc R . .
H9C H 0.4007 1.0909 0.1805 0.038 Uiso 1 1 calc R . .
C10 C 0.70400(17) 1.17677(17) 0.16295(5) 0.0189(3) Uani 1 1 d . . .
C11 C 0.84205(18) 1.03003(17) 0.15492(5) 0.0200(3) Uani 1 1 d . . .
H11 H 0.8311 0.9518 0.1311 0.024 Uiso 1 1 calc R . .
C12 C 0.99496(17) 0.99719(17) 0.18132(5) 0.0196(3) Uani 1 1 d . . .
C13 C 1.01256(18) 1.10994(17) 0.21636(5) 0.0206(3) Uani 1 1 d . . .
H13 H 1.1181 1.0881 0.2344 0.025 Uiso 1 1 calc R . .
C14 C 0.87357(18) 1.25523(17) 0.22468(5) 0.0220(3) Uani 1 1 d . . .
H14 H 0.8840 1.3325 0.2489 0.026 Uiso 1 1 calc R . .
C15 C 0.71968(18) 1.28932(17) 0.19817(5) 0.0208(3) Uani 1 1 d . . .
H15 H 0.6256 1.3894 0.2042 0.025 Uiso 1 1 calc R . .
C16 C 1.2164(2) 0.8355(2) 0.12130(6) 0.0289(3) Uani 1 1 d . . .
H16A H 1.1950 0.9510 0.1064 0.043 Uiso 0.50 1 calc PR . .
H16B H 1.1662 0.7683 0.1001 0.043 Uiso 0.50 1 calc PR . .
H16C H 1.3430 0.7808 0.1240 0.043 Uiso 0.50 1 calc PR . .
H16D H 1.2744 0.7157 0.1140 0.043 Uiso 0.50 1 calc PR . .
H16E H 1.3033 0.8985 0.1203 0.043 Uiso 0.50 1 calc PR . .
H16F H 1.1265 0.8859 0.0964 0.043 Uiso 0.50 1 calc PR . .
C17 C 1.20396(17) 0.71424(17) 0.20484(6) 0.0216(3) Uani 1 1 d . . .
C18 C 1.2062(2) 0.5797(2) 0.28649(6) 0.0332(4) Uani 1 1 d . . .
H18A H 1.2016 0.4692 0.2752 0.050 Uiso 1 1 calc R . .
H18B H 1.1476 0.6014 0.3192 0.050 Uiso 1 1 calc R . .
H18C H 1.3288 0.5779 0.2891 0.050 Uiso 1 1 calc R . .
C19 C 0.92930(17) 0.75513(16) 0.25259(5) 0.0191(3) Uani 1 1 d . . .
C20 C 0.83793(18) 0.85188(16) 0.29127(5) 0.0205(3) Uani 1 1 d . . .
H20 H 0.8988 0.8955 0.3147 0.025 Uiso 1 1 calc R . .
C21 C 0.65755(18) 0.88482(17) 0.29561(5) 0.0202(3) Uani 1 1 d . . .
C22 C 0.56831(18) 0.82443(17) 0.26049(5) 0.0209(3) Uani 1 1 d . . .
H22 H 0.4444 0.8492 0.2629 0.025 Uiso 1 1 calc R . .
C23 C 0.66033(18) 0.72810(17) 0.22199(5) 0.0216(3) Uani 1 1 d . . .
H23 H 0.5993 0.6870 0.1980 0.026 Uiso 1 1 calc R . .
C24 C 0.84092(18) 0.69128(17) 0.21832(5) 0.0208(3) Uani 1 1 d . . .
H24 H 0.9040 0.6224 0.1924 0.025 Uiso 1 1 calc R . .
C25 C 0.5296(2) 1.17378(19) 0.32410(7) 0.0361(4) Uani 1 1 d . . .
H25A H 0.4367 1.2131 0.2994 0.054 Uiso 1 1 calc R . .
H25B H 0.6369 1.1957 0.3109 0.054 Uiso 1 1 calc R . .
H25C H 0.4926 1.2353 0.3549 0.054 Uiso 1 1 calc R . .
C26 C 0.43555(18) 0.94478(18) 0.36278(5) 0.0233(3) Uani 1 1 d . A .
C27 C 0.3355(2) 0.7217(2) 0.40364(6) 0.0316(4) Uani 1 1 d . A .
H27A H 0.3313 0.7513 0.4388 0.047 Uiso 1 1 calc R . .
H27B H 0.3593 0.5979 0.4016 0.047 Uiso 1 1 calc R . .
H27C H 0.2227 0.7803 0.3882 0.047 Uiso 1 1 calc R . .
C28 C 0.65119(18) 0.66354(18) 0.38364(5) 0.0230(3) Uani 1 1 d . A .
C29 C 0.7629(2) 0.6939(2) 0.41879(6) 0.0398(4) Uani 1 1 d D . .
C30 C 0.9289(2) 0.5743(2) 0.42309(6) 0.0444(5) Uani 1 1 d . A .
H30 H 1.0089 0.5933 0.4460 0.053 Uiso 1 1 calc R . .
C31 C 0.9806(2) 0.43004(19) 0.39530(6) 0.0302(4) Uani 1 1 d . . .
H31 H 1.0934 0.3502 0.3997 0.036 Uiso 1 1 calc R A .
C32 C 0.8678(2) 0.40239(18) 0.36112(6) 0.0264(3) Uani 1 1 d . A .
H32 H 0.9020 0.3033 0.3418 0.032 Uiso 1 1 calc R . .
C33 C 0.70404(19) 0.52004(17) 0.35511(5) 0.0244(3) Uani 1 1 d . . .
H33 H 0.6269 0.5021 0.3311 0.029 Uiso 1 1 calc R A .
C34 C 0.7233(3) 0.8623(3) 0.44741(10) 0.0219(6) Uani 0.623(4) 1 d PD A 1
H34 H 0.5983 0.9289 0.4412 0.026 Uiso 0.623(4) 1 calc PR A 1
C35 C 0.8376(10) 0.9815(8) 0.4337(3) 0.0300(13) Uani 0.623(4) 1 d PD A 1
H35A H 0.7979 1.0844 0.4532 0.045 Uiso 0.623(4) 1 calc PR A 1
H35B H 0.8268 1.0137 0.3980 0.045 Uiso 0.623(4) 1 calc PR A 1
H35C H 0.9605 0.9216 0.4411 0.045 Uiso 0.623(4) 1 calc PR A 1
C36 C 0.7390(3) 0.8128(3) 0.50316(9) 0.0276(7) Uani 0.623(4) 1 d PD A 1
H36A H 0.7096 0.9180 0.5224 0.033 Uiso 0.623(4) 1 calc PR A 1
H36B H 0.8621 0.7471 0.5103 0.033 Uiso 0.623(4) 1 calc PR A 1
C37 C 0.6180(12) 0.7049(13) 0.5210(4) 0.041(2) Uani 0.623(4) 1 d PD A 1
H37A H 0.4961 0.7677 0.5132 0.062 Uiso 0.623(4) 1 calc PR A 1
H37B H 0.6288 0.6823 0.5572 0.062 Uiso 0.623(4) 1 calc PR A 1
H37C H 0.6522 0.5964 0.5040 0.062 Uiso 0.623(4) 1 calc PR A 1
N1 N 0.67945(16) 1.19132(15) 0.05757(4) 0.0247(3) Uani 1 1 d . . .
N2 N 0.54393(14) 1.20621(15) 0.13657(4) 0.0211(3) Uani 1 1 d . . .
N3 N 1.13439(15) 0.84491(15) 0.17098(4) 0.0230(3) Uani 1 1 d . . .
N4 N 1.11699(14) 0.71574(14) 0.25030(4) 0.0223(3) Uani 1 1 d . . .
N5 N 0.56341(15) 0.99056(14) 0.33467(4) 0.0229(3) Uani 1 1 d . . .
N6 N 0.47481(15) 0.77490(15) 0.37730(4) 0.0236(3) Uani 1 1 d . . .
O1 O 0.42864(14) 1.11579(14) 0.07017(4) 0.0344(3) Uani 1 1 d . . .
O2 O 1.34150(12) 0.60343(12) 0.19557(4) 0.0287(3) Uani 1 1 d . . .
O3 O 0.29701(13) 1.04897(13) 0.37471(4) 0.0323(3) Uani 1 1 d . . .
C34S C 0.6781(6) 0.8010(6) 0.46562(16) 0.0251(11) Uani 0.377(4) 1 d PD A 2
H34D H 0.5692 0.8898 0.4542 0.030 Uiso 0.377(4) 1 calc PR A 2
C35S C 0.6297(15) 0.7105(16) 0.5129(5) 0.024(2) Uani 0.377(4) 1 d PD A 2
H35D H 0.7332 0.6198 0.5245 0.036 Uiso 0.377(4) 1 calc PR A 2
H35E H 0.5365 0.6607 0.5053 0.036 Uiso 0.377(4) 1 calc PR A 2
H35F H 0.5887 0.7934 0.5391 0.036 Uiso 0.377(4) 1 calc PR A 2
C36S C 0.8080(5) 0.8929(5) 0.47934(16) 0.0289(12) Uiso 0.377(4) 1 d PD A 2
H36D H 0.7583 0.9677 0.5074 0.035 Uiso 0.377(4) 1 calc PR A 2
H36E H 0.9167 0.8073 0.4911 0.035 Uiso 0.377(4) 1 calc PR A 2
C37S C 0.854(2) 0.9997(16) 0.4369(5) 0.041(4) Uiso 0.377(4) 1 d PD A 2
H37D H 0.9368 1.0567 0.4484 0.061 Uiso 0.377(4) 1 calc PR A 2
H37E H 0.7474 1.0858 0.4252 0.061 Uiso 0.377(4) 1 calc PR A 2
H37F H 0.9079 0.9260 0.4094 0.061 Uiso 0.377(4) 1 calc PR A 2

loop_
_atom_site_aniso_label
_atom_site_aniso_U_11
_atom_site_aniso_U_22
_atom_site_aniso_U_33
_atom_site_aniso_U_23
_atom_site_aniso_U_13
_atom_site_aniso_U_12
C1 0.0261(8) 0.0235(8) 0.0176(7) 0.0004(6) -0.0006(6) -0.0065(6)
C2 0.0220(8) 0.0264(8) 0.0379(9) -0.0025(7) 0.0022(7) -0.0060(6)
C3 0.0361(10) 0.0258(9) 0.0446(10) -0.0069(7) 0.0080(8) -0.0081(7)
C4 0.0365(9) 0.0347(9) 0.0369(10) -0.0057(7) 0.0031(7) -0.0193(8)
C5 0.0233(8) 0.0437(10) 0.0345(9) 0.0038(8) 0.0021(7) -0.0119(7)
C6 0.0268(8) 0.0271(8) 0.0296(9) 0.0011(7) 0.0045(7) -0.0025(7)
C7 0.0461(10) 0.0367(9) 0.0238(8) -0.0072(7) -0.0003(7) -0.0127(8)
C8 0.0239(8) 0.0184(7) 0.0261(8) -0.0012(6) -0.0044(6) -0.0039(6)
C9 0.0193(7) 0.0254(8) 0.0312(8) -0.0016(6) 0.0013(6) -0.0062(6)
C10 0.0180(7) 0.0186(7) 0.0197(7) 0.0025(5) 0.0014(5) -0.0055(6)
C11 0.0236(7) 0.0172(7) 0.0199(7) -0.0033(6) 0.0031(6) -0.0071(6)
C12 0.0182(7) 0.0155(7) 0.0236(7) 0.0009(6) 0.0045(6) -0.0035(5)
C13 0.0174(7) 0.0207(7) 0.0240(7) 0.0020(6) -0.0020(6) -0.0063(6)
C14 0.0256(8) 0.0184(7) 0.0225(7) -0.0021(6) 0.0006(6) -0.0074(6)
C15 0.0201(7) 0.0157(7) 0.0242(7) -0.0011(6) 0.0022(6) -0.0020(6)
C16 0.0247(8) 0.0290(8) 0.0315(9) -0.0071(7) 0.0101(6) -0.0059(7)
C17 0.0152(7) 0.0175(7) 0.0332(8) -0.0058(6) -0.0018(6) -0.0058(6)
C18 0.0240(8) 0.0310(9) 0.0417(10) 0.0117(7) -0.0100(7) -0.0050(7)
C19 0.0156(7) 0.0139(7) 0.0261(8) 0.0038(6) -0.0019(6) -0.0022(5)
C20 0.0209(7) 0.0151(7) 0.0254(8) -0.0003(6) -0.0053(6) -0.0049(6)
C21 0.0209(7) 0.0131(7) 0.0243(7) 0.0022(5) -0.0009(6) -0.0020(5)
C22 0.0155(7) 0.0185(7) 0.0282(8) 0.0037(6) -0.0020(6) -0.0048(6)
C23 0.0236(7) 0.0192(7) 0.0237(8) 0.0006(6) -0.0031(6) -0.0091(6)
C24 0.0230(7) 0.0147(7) 0.0240(8) -0.0001(6) 0.0008(6) -0.0046(6)
C25 0.0407(10) 0.0169(8) 0.0472(10) -0.0035(7) 0.0076(8) -0.0036(7)
C26 0.0202(7) 0.0224(8) 0.0252(8) -0.0050(6) -0.0024(6) -0.0022(6)
C27 0.0280(8) 0.0348(9) 0.0323(9) 0.0011(7) 0.0041(7) -0.0107(7)
C28 0.0221(7) 0.0205(7) 0.0230(8) 0.0022(6) 0.0005(6) -0.0018(6)
C29 0.0341(9) 0.0385(10) 0.0357(9) -0.0174(8) -0.0106(7) 0.0096(8)
C30 0.0340(10) 0.0473(11) 0.0390(10) -0.0195(8) -0.0158(8) 0.0115(8)
C31 0.0296(8) 0.0257(8) 0.0261(8) -0.0003(6) -0.0005(7) 0.0059(7)
C32 0.0336(9) 0.0167(7) 0.0260(8) -0.0011(6) 0.0040(7) -0.0036(6)
C33 0.0295(8) 0.0204(7) 0.0248(8) 0.0000(6) -0.0006(6) -0.0098(6)
C34 0.0202(13) 0.0208(14) 0.0213(14) -0.0021(11) -0.0005(10) -0.0008(10)
C35 0.034(3) 0.025(2) 0.030(2) -0.0074(17) 0.0040(15) -0.0079(18)
C36 0.0257(14) 0.0314(15) 0.0218(14) -0.0029(11) 0.0018(10) -0.0022(11)
C37 0.048(3) 0.045(4) 0.032(3) 0.003(2) 0.013(2) -0.019(3)
N1 0.0302(7) 0.0235(7) 0.0205(6) -0.0042(5) 0.0009(5) -0.0079(5)
N2 0.0173(6) 0.0229(6) 0.0225(6) -0.0020(5) -0.0002(5) -0.0049(5)
N3 0.0187(6) 0.0191(6) 0.0275(7) -0.0022(5) 0.0050(5) -0.0001(5)
N4 0.0163(6) 0.0194(6) 0.0294(7) 0.0018(5) -0.0037(5) -0.0026(5)
N5 0.0222(6) 0.0154(6) 0.0291(7) -0.0036(5) 0.0018(5) -0.0022(5)
N6 0.0188(6) 0.0227(6) 0.0269(7) -0.0002(5) 0.0009(5) -0.0028(5)
O1 0.0332(6) 0.0389(7) 0.0355(6) -0.0072(5) -0.0052(5) -0.0162(5)
O2 0.0156(5) 0.0201(5) 0.0474(7) -0.0059(5) -0.0006(5) 0.0002(4)
O3 0.0225(6) 0.0285(6) 0.0398(6) -0.0055(5) 0.0042(5) 0.0023(5)
C34S 0.027(2) 0.023(2) 0.021(2) -0.0003(18) 0.0019(18) -0.0007(18)
C35S 0.016(3) 0.024(4) 0.026(5) -0.004(3) 0.002(3) 0.002(3)

loop_
_atom_type_symbol
_atom_type_description
_atom_type_scat_dispersion_real
_atom_type_scat_dispersion_imag
_atom_type_scat_source
C C 0.0033 0.0016 'International Tables Vol C Tables 4.2.6.8 and 6.1.1.4'
H H 0.0000 0.0000 'International Tables Vol C Tables 4.2.6.8 and 6.1.1.4'
N N 0.0061 0.0033 'International Tables Vol C Tables 4.2.6.8 and 6.1.1.4'
O O 0.0106 0.0060 'International Tables Vol C Tables 4.2.6.8 and 6.1.1.4'

loop_
_geom_angle_atom_site_label_1
_geom_angle_atom_site_label_2
_geom_angle_atom_site_label_3
_geom_angle
C6 C1 C2 119.51(14)
C6 C1 N1 119.76(13)
C2 C1 N1 120.68(13)
C3 C2 C1 120.24(14)
C3 C2 H2 119.9
C1 C2 H2 119.9
C4 C3 C2 120.21(15)
C4 C3 H3 119.9
C2 C3 H3 119.9
C3 C4 C5 119.69(16)
C3 C4 H4 120.2
C5 C4 H4 120.2
C4 C5 C6 120.26(15)
C4 C5 H5 119.9
C6 C5 H5 119.9
C1 C6 C5 120.08(14)
C1 C6 H6 120.0
C5 C6 H6 120.0
N1 C7 H7A 109.5
N1 C7 H7B 109.5
H7A C7 H7B 109.5
N1 C7 H7C 109.5
H7A C7 H7C 109.5
H7B C7 H7C 109.5
O1 C8 N2 122.06(14)
O1 C8 N1 121.72(13)
N2 C8 N1 116.22(13)
N2 C9 H9A 109.5
N2 C9 H9B 109.5
H9A C9 H9B 109.5
N2 C9 H9C 109.5
H9A C9 H9C 109.5
H9B C9 H9C 109.5
C15 C10 C11 119.58(13)
C15 C10 N2 120.49(12)
C11 C10 N2 119.86(12)
C12 C11 C10 120.47(13)
C12 C11 H11 119.8
C10 C11 H11 119.8
C11 C12 C13 120.38(12)
C11 C12 N3 118.11(13)
C13 C12 N3 121.50(12)
C12 C13 C14 118.94(13)
C12 C13 H13 120.5
C14 C13 H13 120.5
C15 C14 C13 121.00(13)
C15 C14 H14 119.5
C13 C14 H14 119.5
C10 C15 C14 119.62(13)
C10 C15 H15 120.2
C14 C15 H15 120.2
N3 C16 H16A 109.5
N3 C16 H16B 109.5
H16A C16 H16B 109.5
N3 C16 H16C 109.5
H16A C16 H16C 109.5
H16B C16 H16C 109.5
N3 C16 H16D 109.5
H16A C16 H16D 141.1
H16B C16 H16D 56.3
H16C C16 H16D 56.3
N3 C16 H16E 109.5
H16A C16 H16E 56.3
H16B C16 H16E 141.1
H16C C16 H16E 56.3
H16D C16 H16E 109.5
N3 C16 H16F 109.5
H16A C16 H16F 56.3
H16B C16 H16F 56.3
H16C C16 H16F 141.1
H16D C16 H16F 109.5
H16E C16 H16F 109.5
O2 C17 N3 120.82(13)
O2 C17 N4 121.66(13)
N3 C17 N4 117.48(12)
N4 C18 H18A 109.5
N4 C18 H18B 109.5
H18A C18 H18B 109.5
N4 C18 H18C 109.5
H18A C18 H18C 109.5
H18B C18 H18C 109.5
C24 C19 C20 120.17(12)
C24 C19 N4 120.93(12)
C20 C19 N4 118.82(13)
C19 C20 C21 119.88(13)
C19 C20 H20 120.1
C21 C20 H20 120.1
C20 C21 C22 119.94(13)
C20 C21 N5 119.40(13)
C22 C21 N5 120.54(12)
C23 C22 C21 119.84(13)
C23 C22 H22 120.1
C21 C22 H22 120.1
C22 C23 C24 120.32(13)
C22 C23 H23 119.8
C24 C23 H23 119.8
C23 C24 C19 119.81(13)
C23 C24 H24 120.1
C19 C24 H24 120.1
N5 C25 H25A 109.5
N5 C25 H25B 109.5
H25A C25 H25B 109.5
N5 C25 H25C 109.5
H25A C25 H25C 109.5
H25B C25 H25C 109.5
O3 C26 N6 121.94(14)
O3 C26 N5 122.29(13)
N6 C26 N5 115.76(12)
N6 C27 H27A 109.5
N6 C27 H27B 109.5
H27A C27 H27B 109.5
N6 C27 H27C 109.5
H27A C27 H27C 109.5
H27B C27 H27C 109.5
C33 C28 C29 120.66(13)
C33 C28 N6 117.59(13)
C29 C28 N6 121.69(13)
C28 C29 C30 116.91(14)
C28 C29 C34 123.76(15)
C30 C29 C34 118.77(16)
C28 C29 C34S 118.3(2)
C30 C29 C34S 119.1(2)
C34 C29 C34S 30.82(16)
C31 C30 C29 122.48(16)
C31 C30 H30 118.8
C29 C30 H30 118.8
C32 C31 C30 119.52(14)
C32 C31 H31 120.2
C30 C31 H31 120.2
C31 C32 C33 119.52(14)
C31 C32 H32 120.2
C33 C32 H32 120.2
C32 C33 C28 120.89(14)
C32 C33 H33 119.6
C28 C33 H33 119.6
C36 C34 C35 109.6(3)
C36 C34 C29 107.2(2)
C35 C34 C29 117.1(3)
C36 C34 H34 107.5
C35 C34 H34 107.5
C29 C34 H34 107.5
C34 C36 C37 113.1(4)
C34 C36 H36A 109.0
C37 C36 H36A 109.0
C34 C36 H36B 109.0
C37 C36 H36B 109.0
H36A C36 H36B 107.8
C8 N1 C1 122.14(12)
C8 N1 C7 116.34(13)
C1 N1 C7 116.60(12)
C8 N2 C10 121.70(11)
C8 N2 C9 116.97(12)
C10 N2 C9 116.45(11)
C17 N3 C12 125.21(12)
C17 N3 C16 117.60(11)
C12 N3 C16 117.02(11)
C17 N4 C19 120.57(11)
C17 N4 C18 114.72(11)
C19 N4 C18 113.23(11)
C26 N5 C21 120.77(12)
C26 N5 C25 115.52(12)
C21 N5 C25 114.27(11)
C26 N6 C28 123.76(12)
C26 N6 C27 116.45(12)
C28 N6 C27 116.38(12)
C36S C34S C35S 108.6(6)
C36S C34S C29 105.3(3)
C35S C34S C29 120.0(6)
C36S C34S H34D 107.4
C35S C34S H34D 107.4
C29 C34S H34D 107.4
C34S C35S H35D 109.5
C34S C35S H35E 109.5
H35D C35S H35E 109.5
C34S C35S H35F 109.5
H35D C35S H35F 109.5
H35E C35S H35F 109.5
C37S C36S C34S 113.8(7)
C37S C36S H36D 108.8
C34S C36S H36D 108.8
C37S C36S H36E 108.8
C34S C36S H36E 108.8
H36D C36S H36E 107.7
C36S C37S H37D 109.5
C36S C37S H37E 109.5
H37D C37S H37E 109.5
C36S C37S H37F 109.5
H37D C37S H37F 109.5
H37E C37S H37F 109.5

loop_
_geom_bond_atom_site_label_1
_geom_bond_atom_site_label_2
_geom_bond_distance
C1 C6 1.382(2)
C1 C2 1.384(2)
C1 N1 1.4385(18)
C2 C3 1.381(2)
C2 H2 0.9500
C3 C4 1.378(2)
C3 H3 0.9500
C4 C5 1.380(2)
C4 H4 0.9500
C5 C6 1.384(2)
C5 H5 0.9500
C6 H6 0.9500
C7 N1 1.4624(18)
C7 H7A 0.9800
C7 H7B 0.9800
C7 H7C 0.9800
C8 O1 1.2264(17)
C8 N2 1.3764(18)
C8 N1 1.3814(18)
C9 N2 1.4620(17)
C9 H9A 0.9800
C9 H9B 0.9800
C9 H9C 0.9800
C10 C15 1.3841(19)
C10 C11 1.3900(18)
C10 N2 1.4309(17)
C11 C12 1.3798(19)
C11 H11 0.9500
C12 C13 1.3864(19)
C12 N3 1.4367(16)
C13 C14 1.3878(19)
C13 H13 0.9500
C14 C15 1.3869(19)
C14 H14 0.9500
C15 H15 0.9500
C16 N3 1.4617(18)
C16 H16A 0.9800
C16 H16B 0.9800
C16 H16C 0.9800
C16 H16D 0.9800
C16 H16E 0.9800
C16 H16F 0.9800
C17 O2 1.2271(16)
C17 N3 1.3671(18)
C17 N4 1.3838(18)
C18 N4 1.4710(17)
C18 H18A 0.9800
C18 H18B 0.9800
C18 H18C 0.9800
C19 C24 1.3853(19)
C19 C20 1.3869(19)
C19 N4 1.4369(17)
C20 C21 1.3872(19)
C20 H20 0.9500
C21 C22 1.3901(19)
C21 N5 1.4363(17)
C22 C23 1.3835(19)
C22 H22 0.9500
C23 C24 1.3847(19)
C23 H23 0.9500
C24 H24 0.9500
C25 N5 1.4621(18)
C25 H25A 0.9800
C25 H25B 0.9800
C25 H25C 0.9800
C26 O3 1.2244(16)
C26 N6 1.3750(18)
C26 N5 1.3819(18)
C27 N6 1.4638(18)
C27 H27A 0.9800
C27 H27B 0.9800
C27 H27C 0.9800
C28 C33 1.384(2)
C28 C29 1.396(2)
C28 N6 1.4434(17)
C29 C30 1.400(2)
C29 C34 1.556(3)
C29 C34S 1.582(4)
C30 C31 1.377(2)
C30 H30 0.9500
C31 C32 1.376(2)
C31 H31 0.9500
C32 C33 1.384(2)
C32 H32 0.9500
C33 H33 0.9500
C34 C36 1.530(4)
C34 C35 1.551(8)
C34 H34 1.0000
C35 H35A 0.9800
C35 H35B 0.9800
C35 H35C 0.9800
C36 C37 1.546(9)
C36 H36A 0.9900
C36 H36B 0.9900
C37 H37A 0.9800
C37 H37B 0.9800
C37 H37C 0.9800
C34S C36S 1.514(6)
C34S C35S 1.538(14)
C34S H34D 1.0000
C35S H35D 0.9800
C35S H35E 0.9800
C35S H35F 0.9800
C36S C37S 1.509(13)
C36S H36D 0.9900
C36S H36E 0.9900
C37S H37D 0.9800
C37S H37E 0.9800
C37S H37F 0.9800

loop_
_geom_torsion_atom_site_label_1
_geom_torsion_atom_site_label_2
_geom_torsion_atom_site_label_3
_geom_torsion_atom_site_label_4
_geom_torsion
C6 C1 C2 C3 -0.1(2)
N1 C1 C2 C3 -177.50(14)
C1 C2 C3 C4 0.9(2)
C2 C3 C4 C5 -0.8(3)
C3 C4 C5 C6 -0.1(2)
C2 C1 C6 C5 -0.8(2)
N1 C1 C6 C5 176.61(13)
C4 C5 C6 C1 0.9(2)
C15 C10 C11 C12 -0.8(2)
N2 C10 C11 C12 -177.81(12)
C10 C11 C12 C13 0.2(2)
C10 C11 C12 N3 -179.08(12)
C11 C12 C13 C14 0.5(2)
N3 C12 C13 C14 179.83(12)
C12 C13 C14 C15 -0.7(2)
C11 C10 C15 C14 0.6(2)
N2 C10 C15 C14 177.60(12)
C13 C14 C15 C10 0.1(2)
C24 C19 C20 C21 0.0(2)
N4 C19 C20 C21 -176.99(12)
C19 C20 C21 C22 -1.6(2)
C19 C20 C21 N5 -177.64(12)
C20 C21 C22 C23 1.6(2)
N5 C21 C22 C23 177.55(12)
C21 C22 C23 C24 0.1(2)
C22 C23 C24 C19 -1.8(2)
C20 C19 C24 C23 1.7(2)
N4 C19 C24 C23 178.61(12)
C33 C28 C29 C30 0.7(3)
N6 C28 C29 C30 177.69(15)
C33 C28 C29 C34 171.96(19)
N6 C28 C29 C34 -11.0(3)
C33 C28 C29 C34S -152.5(2)
N6 C28 C29 C34S 24.6(3)
C28 C29 C30 C31 -1.7(3)
C34 C29 C30 C31 -173.5(2)
C34S C29 C30 C31 151.2(3)
C29 C30 C31 C32 1.4(3)
C30 C31 C32 C33 0.1(2)
C31 C32 C33 C28 -1.1(2)
C29 C28 C33 C32 0.7(2)
N6 C28 C33 C32 -176.39(12)
C28 C29 C34 C36 126.6(2)
C30 C29 C34 C36 -62.2(3)
C34S C29 C34 C36 37.1(3)
C28 C29 C34 C35 -109.8(4)
C30 C29 C34 C35 61.3(4)
C34S C29 C34 C35 160.6(6)
C35 C34 C36 C37 175.6(5)
C29 C34 C36 C37 -56.4(5)
O1 C8 N1 C1 145.03(14)
N2 C8 N1 C1 -35.54(18)
O1 C8 N1 C7 -9.3(2)
N2 C8 N1 C7 170.14(12)
C6 C1 N1 C8 141.02(14)
C2 C1 N1 C8 -41.57(19)
C6 C1 N1 C7 -64.72(18)
C2 C1 N1 C7 112.69(16)
O1 C8 N2 C10 145.23(14)
N1 C8 N2 C10 -34.19(19)
O1 C8 N2 C9 -9.2(2)
N1 C8 N2 C9 171.42(11)
C15 C10 N2 C8 143.31(14)
C11 C10 N2 C8 -39.74(19)
C15 C10 N2 C9 -62.17(17)
C11 C10 N2 C9 114.78(14)
O2 C17 N3 C12 -167.32(13)
N4 C17 N3 C12 10.4(2)
O2 C17 N3 C16 7.9(2)
N4 C17 N3 C16 -174.44(12)
C11 C12 N3 C17 -119.16(15)
C13 C12 N3 C17 61.53(19)
C11 C12 N3 C16 65.61(17)
C13 C12 N3 C16 -113.71(15)
O2 C17 N4 C19 -138.51(13)
N3 C17 N4 C19 43.84(18)
O2 C17 N4 C18 2.42(19)
N3 C17 N4 C18 -175.23(13)
C24 C19 N4 C17 41.10(18)
C20 C19 N4 C17 -141.97(13)
C24 C19 N4 C18 -100.37(15)
C20 C19 N4 C18 76.57(16)
O3 C26 N5 C21 -138.96(14)
N6 C26 N5 C21 42.08(18)
O3 C26 N5 C25 5.5(2)
N6 C26 N5 C25 -173.41(13)
C20 C21 N5 C26 -135.71(14)
C22 C21 N5 C26 48.27(18)
C20 C21 N5 C25 79.36(16)
C22 C21 N5 C25 -96.65(16)
O3 C26 N6 C28 -152.56(14)
N5 C26 N6 C28 26.4(2)
O3 C26 N6 C27 5.8(2)
N5 C26 N6 C27 -175.26(13)
C33 C28 N6 C26 -121.21(16)
C29 C28 N6 C26 61.7(2)
C33 C28 N6 C27 80.44(17)
C29 C28 N6 C27 -96.66(18)
C28 C29 C34S C36S -149.6(3)
C30 C29 C34S C36S 57.9(4)
C34 C29 C34S C36S -40.3(3)
C28 C29 C34S C35S 87.8(6)
C30 C29 C34S C35S -64.8(6)
C34 C29 C34S C35S -163.0(8)
C35S C34S C36S C37S -175.0(8)
C29 C34S C36S C37S 55.3(7)
